data_1502362
loop_
_publ_author_name
'Carroll, William R.'
'Zhao, Chen'
'Smith, Mark D.'
'Pellechia, Perry J.'
'Shimizu, Ken D.'

_publ_section_title
;
 A molecular balance for measuring aliphatic CH-\p interactions.
;
_journal_issue 16
_journal_name_full 'Organic letters'
_journal_page_first 4320
_journal_page_last 4323
_journal_paper_doi 10.1021/ol201657p
_journal_volume 13
_journal_year 2011
_chemical_formula_moiety 'C41 H29 N O5, C2 H3 N'
_chemical_formula_sum 'C43 H32 N2 O5'
_chemical_formula_weight 656.71
_chemical_name_systematic
; 
 ? 
;
_space_group_IT_number 14
_symmetry_cell_setting monoclinic
_symmetry_space_group_name_Hall '-P 2yn'
_symmetry_space_group_name_H-M 'P 1 21/n 1'
_atom_sites_solution_hydrogens geom
_atom_sites_solution_primary direct
_atom_sites_solution_secondary difmap
_audit_creation_method SHELXL-97
_cell_angle_alpha 90.00
_cell_angle_beta 107.5400(10)
_cell_angle_gamma 90.00
_cell_formula_units_Z 4
_cell_length_a 9.9283(5)
_cell_length_b 29.9924(15)
_cell_length_c 11.1441(6)
_cell_measurement_reflns_used 5287
_cell_measurement_temperature 150(2)
_cell_measurement_theta_max 26.357
_cell_measurement_theta_min 2.256
_cell_volume 3164.1(3)
_computing_cell_refinement 'SAINT-Plus Version 6.45 (Bruker, 2001)'
_computing_data_collection 'SMART Version 5.625 (Bruker, 2001)'
_computing_data_reduction 'SAINT-Plus Version 6.45 (Bruker, 2001)'
_computing_molecular_graphics various
_computing_publication_material 'SHELXTL Version 6.14 (Bruker, 2000)'
_computing_structure_refinement 'SHELXL-97 (Sheldrick, 1997)'
_computing_structure_solution 'SHELXS-97 (Sheldrick, 1990)'
_diffrn_ambient_temperature 150(2)
_diffrn_measured_fraction_theta_full 1.000
_diffrn_measured_fraction_theta_max 1.000
_diffrn_measurement_device_type 'Bruker SMART APEX CCD diffractometer'
_diffrn_measurement_method 'omega scans'
_diffrn_radiation_monochromator graphite
_diffrn_radiation_source 'fine-focus sealed tube'
_diffrn_radiation_type MoK\a
_diffrn_radiation_wavelength 0.71073
_diffrn_reflns_av_R_equivalents 0.0566
_diffrn_reflns_av_sigmaI/netI 0.0365
_diffrn_reflns_limit_h_max 11
_diffrn_reflns_limit_h_min -11
_diffrn_reflns_limit_k_max 35
_diffrn_reflns_limit_k_min -35
_diffrn_reflns_limit_l_max 13
_diffrn_reflns_limit_l_min -13
_diffrn_reflns_number 46423
_diffrn_reflns_theta_full 25.03
_diffrn_reflns_theta_max 25.03
_diffrn_reflns_theta_min 2.03
_exptl_absorpt_coefficient_mu 0.091
_exptl_absorpt_correction_type none
_exptl_crystal_colour 'light brown'
_exptl_crystal_density_diffrn 1.379
_exptl_crystal_density_method 'not measured'
_exptl_crystal_description 'irregular, cleaved'
_exptl_crystal_F_000 1376
_exptl_crystal_size_max 0.24
_exptl_crystal_size_mid 0.22
_exptl_crystal_size_min 0.18
_refine_diff_density_max 0.248
_refine_diff_density_min -0.219
_refine_diff_density_rms 0.039
_refine_ls_extinction_method none
_refine_ls_goodness_of_fit_ref 1.000
_refine_ls_hydrogen_treatment constr
_refine_ls_matrix_type full
_refine_ls_number_parameters 454
_refine_ls_number_reflns 5587
_refine_ls_number_restraints 0
_refine_ls_restrained_S_all 1.000
_refine_ls_R_factor_all 0.0567
_refine_ls_R_factor_gt 0.0410
_refine_ls_shift/su_max 0.000
_refine_ls_shift/su_mean 0.000
_refine_ls_structure_factor_coef Fsqd
_refine_ls_weighting_details 'calc w=1/[\s^2^(Fo^2^)+(0.0600P)^2^+0.0000P] where P=(Fo^2^+2Fc^2^)/3'
_refine_ls_weighting_scheme calc
_refine_ls_wR_factor_gt 0.0991
_refine_ls_wR_factor_ref 0.1056
_reflns_number_gt 4230
_reflns_number_total 5587
_reflns_threshold_expression >2sigma(I)
_cod_data_source_file ol201657p_si_003.cif
_cod_data_source_block cza39m
_cod_depositor_comments
;
The following automatic conversions were performed:

'_symmetry_cell_setting' value 'Monoclinic' changed to 'monoclinic'
according to /home/saulius/struct/CIF-dictionaries/cif_core.dic
dictionary named 'cif_core.dic' version 2.4.1 from 2010-06-29.

Automatic conversion script
Id: cif_fix_values 1715 2011-07-08 13:25:40Z adriana 
;
_cod_original_sg_symbol_H-M 'P 21/n'
_cod_database_code 1502362

loop_
_symmetry_equiv_pos_as_xyz
'x, y, z'
'-x+1/2, y+1/2, -z+1/2'
'-x, -y, -z'
'x-1/2, -y-1/2, z-1/2'

loop_
_atom_site_label
_atom_site_type_symbol
_atom_site_fract_x
_atom_site_fract_y
_atom_site_fract_z
_atom_site_U_iso_or_equiv
_atom_site_adp_type
_atom_site_occupancy
_atom_site_symmetry_multiplicity
_atom_site_calc_flag
_atom_site_refinement_flags
C1 C 0.38365(16) 0.19575(5) 0.42716(15) 0.0279(4) Uani 1 1 d .
C2 C 0.37848(17) 0.19715(5) 0.28590(14) 0.0268(4) Uani 1 1 d .
C3 C 0.23732(17) 0.17129(5) 0.22872(14) 0.0277(4) Uani 1 1 d .
H3 H 0.1556 0.1924 0.2055 0.033 Uiso 1 1 calc R
C4 C 0.23597(17) 0.14202(5) 0.11837(15) 0.0279(4) Uani 1 1 d .
C5 C 0.19653(17) 0.09398(6) 0.26884(15) 0.0286(4) Uani 1 1 d .
C6 C 0.22474(17) 0.13891(5) 0.33226(15) 0.0278(4) Uani 1 1 d .
H6 H 0.1436 0.1478 0.3627 0.033 Uiso 1 1 calc R
C7 C 0.36731(17) 0.14427(5) 0.44117(14) 0.0275(4) Uani 1 1 d .
C8 C 0.48966(16) 0.13202(5) 0.39003(14) 0.0250(4) Uani 1 1 d .
C9 C 0.49734(16) 0.16269(5) 0.30076(14) 0.0248(4) Uani 1 1 d .
C10 C 0.60442(16) 0.16036(5) 0.23815(14) 0.0257(4) Uani 1 1 d .
C11 C 0.60738(18) 0.18829(5) 0.13751(15) 0.0298(4) Uani 1 1 d .
H11 H 0.5329 0.2090 0.1053 0.036 Uiso 1 1 calc R
C12 C 0.71550(18) 0.18615(6) 0.08507(16) 0.0338(4) Uani 1 1 d .
H12 H 0.7161 0.2055 0.0178 0.041 Uiso 1 1 calc R
C13 C 0.82428(19) 0.15562(6) 0.13020(16) 0.0363(4) Uani 1 1 d .
H13 H 0.9000 0.1545 0.0946 0.044 Uiso 1 1 calc R
C14 C 0.82263(18) 0.12714(6) 0.22594(16) 0.0324(4) Uani 1 1 d .
H14 H 0.8972 0.1062 0.2550 0.039 Uiso 1 1 calc R
C15 C 0.71348(17) 0.12803(5) 0.28239(14) 0.0270(4) Uani 1 1 d .
C16 C 0.70770(17) 0.09622(5) 0.38002(15) 0.0271(4) Uani 1 1 d .
C17 C 0.81380(18) 0.06364(6) 0.42599(16) 0.0334(4) Uani 1 1 d .
H17 H 0.8948 0.0638 0.3974 0.040 Uiso 1 1 calc R
C18 C 0.80250(19) 0.03191(6) 0.51079(16) 0.0365(4) Uani 1 1 d .
H18 H 0.8759 0.0107 0.5411 0.044 Uiso 1 1 calc R
C19 C 0.68378(19) 0.03064(6) 0.55281(16) 0.0345(4) Uani 1 1 d .
H19 H 0.6746 0.0079 0.6092 0.041 Uiso 1 1 calc R
C20 C 0.58027(18) 0.06226(5) 0.51267(15) 0.0305(4) Uani 1 1 d .
H20 H 0.4998 0.0612 0.5419 0.037 Uiso 1 1 calc R
C21 C 0.59111(17) 0.09639(5) 0.42866(14) 0.0261(4) Uani 1 1 d .
C22 C 0.38907(17) 0.24285(5) 0.23336(15) 0.0284(4) Uani 1 1 d .
C23 C 0.29681(19) 0.25726(6) 0.11982(16) 0.0357(4) Uani 1 1 d .
H23 H 0.2214 0.2385 0.0750 0.043 Uiso 1 1 calc R
C24 C 0.3132(2) 0.29848(6) 0.07115(17) 0.0403(5) Uani 1 1 d .
H24 H 0.2493 0.3077 -0.0069 0.048 Uiso 1 1 calc R
C25 C 0.4207(2) 0.32623(6) 0.13414(17) 0.0438(5) Uani 1 1 d .
H25 H 0.4334 0.3542 0.0990 0.053 Uiso 1 1 calc R
C26 C 0.5102(2) 0.31320(6) 0.24903(18) 0.0443(5) Uani 1 1 d .
H26 H 0.5830 0.3327 0.2948 0.053 Uiso 1 1 calc R
C27 C 0.49474(19) 0.27178(6) 0.29830(16) 0.0361(4) Uani 1 1 d .
H27 H 0.5573 0.2631 0.3775 0.043 Uiso 1 1 calc R
C28 C 0.36981(18) 0.12964(5) 0.57082(15) 0.0304(4) Uani 1 1 d .
C29 C 0.4843(2) 0.14119(6) 0.67288(15) 0.0376(4) Uani 1 1 d .
H29 H 0.5606 0.1575 0.6596 0.045 Uiso 1 1 calc R
C30 C 0.4884(2) 0.12912(6) 0.79376(17) 0.0463(5) Uani 1 1 d .
H30 H 0.5675 0.1372 0.8627 0.056 Uiso 1 1 calc R
C31 C 0.3788(3) 0.10554(7) 0.81494(18) 0.0497(6) Uani 1 1 d .
H31 H 0.3817 0.0975 0.8982 0.060 Uiso 1 1 calc R
C32 C 0.2651(2) 0.09369(7) 0.71458(19) 0.0479(5) Uani 1 1 d .
H32 H 0.1895 0.0773 0.7287 0.058 Uiso 1 1 calc R
C33 C 0.2599(2) 0.10547(6) 0.59300(17) 0.0389(5) Uani 1 1 d .
H33 H 0.1808 0.0970 0.5244 0.047 Uiso 1 1 calc R
C34 C 0.18939(18) 0.06203(5) 0.06130(15) 0.0309(4) Uani 1 1 d .
C35 C 0.06879(18) 0.06041(6) -0.04214(16) 0.0344(4) Uani 1 1 d .
C36 C 0.0489(2) 0.02459(6) -0.12468(17) 0.0423(5) Uani 1 1 d .
H36 H -0.0331 0.0228 -0.1956 0.051 Uiso 1 1 calc R
C37 C 0.1503(2) -0.00816(6) -0.10162(18) 0.0467(5) Uani 1 1 d .
H37 H 0.1369 -0.0325 -0.1584 0.056 Uiso 1 1 calc R
C38 C 0.2710(2) -0.00718(6) 0.00042(17) 0.0422(5) Uani 1 1 d .
H38 H 0.3389 -0.0304 0.0138 0.051 Uiso 1 1 calc R
C39 C 0.29069(19) 0.02874(6) 0.08325(16) 0.0352(4) Uani 1 1 d .
C40 C -0.1460(2) 0.09568(8) -0.15996(19) 0.0560(6) Uani 1 1 d .
H40A H -0.1178 0.0935 -0.2368 0.084 Uiso 1 1 calc R
H40B H -0.1973 0.1236 -0.1609 0.084 Uiso 1 1 calc R
H40C H -0.2071 0.0705 -0.1558 0.084 Uiso 1 1 calc R
C41 C 0.5064(2) -0.00088(6) 0.21744(19) 0.0445(5) Uani 1 1 d .
H41A H 0.4603 -0.0289 0.2278 0.067 Uiso 1 1 calc R
H41B H 0.5801 0.0063 0.2959 0.067 Uiso 1 1 calc R
H41C H 0.5489 -0.0041 0.1491 0.067 Uiso 1 1 calc R
N1 N 0.20810(14) 0.09851(4) 0.14818(12) 0.0286(3) Uani 1 1 d .
O1 O 0.40476(13) 0.22447(4) 0.50439(11) 0.0378(3) Uani 1 1 d .
O2 O 0.25409(13) 0.15303(4) 0.02058(10) 0.0361(3) Uani 1 1 d .
O3 O 0.16388(12) 0.05972(4) 0.31033(11) 0.0368(3) Uani 1 1 d .
O4 O -0.02281(13) 0.09490(4) -0.05255(11) 0.0425(3) Uani 1 1 d .
O5 O 0.40402(13) 0.03418(4) 0.18762(11) 0.0414(3) Uani 1 1 d .
C42 C 0.4696(3) 0.25100(8) 0.8382(2) 0.0602(6) Uani 1 1 d .
C43 C 0.3380(2) 0.22862(7) 0.8041(2) 0.0588(6) Uani 1 1 d .
H43A H 0.3387 0.2057 0.8670 0.088 Uiso 1 1 calc R
H43B H 0.3219 0.2146 0.7215 0.088 Uiso 1 1 calc R
H43C H 0.2624 0.2501 0.8000 0.088 Uiso 1 1 calc R
N2 N 0.5735(3) 0.26899(9) 0.8670(3) 0.1081(10) Uani 1 1 d .

loop_
_atom_site_aniso_label
_atom_site_aniso_U_11
_atom_site_aniso_U_22
_atom_site_aniso_U_33
_atom_site_aniso_U_23
_atom_site_aniso_U_13
_atom_site_aniso_U_12
C1 0.0245(9) 0.0295(9) 0.0276(9) -0.0019(7) 0.0049(7) 0.0036(7)
C2 0.0288(9) 0.0257(9) 0.0249(8) -0.0024(7) 0.0063(7) 0.0008(7)
C3 0.0263(9) 0.0284(9) 0.0265(9) 0.0001(7) 0.0054(7) 0.0034(7)
C4 0.0239(9) 0.0304(9) 0.0270(9) -0.0008(7) 0.0043(7) -0.0002(7)
C5 0.0218(9) 0.0317(10) 0.0314(9) -0.0002(7) 0.0067(7) 0.0015(7)
C6 0.0256(9) 0.0298(9) 0.0286(9) -0.0013(7) 0.0090(7) 0.0011(7)
C7 0.0287(9) 0.0268(9) 0.0267(9) -0.0015(7) 0.0080(7) 0.0017(7)
C8 0.0260(9) 0.0247(9) 0.0226(8) -0.0034(7) 0.0045(7) -0.0015(7)
C9 0.0253(9) 0.0236(9) 0.0232(8) -0.0030(7) 0.0040(7) -0.0010(7)
C10 0.0265(9) 0.0240(9) 0.0246(8) -0.0052(7) 0.0047(7) -0.0042(7)
C11 0.0342(10) 0.0269(9) 0.0277(9) -0.0013(7) 0.0083(7) -0.0002(7)
C12 0.0399(11) 0.0330(10) 0.0294(9) -0.0006(7) 0.0119(8) -0.0062(8)
C13 0.0319(10) 0.0409(11) 0.0395(10) -0.0059(8) 0.0160(8) -0.0044(8)
C14 0.0282(9) 0.0314(10) 0.0385(10) -0.0029(8) 0.0115(8) 0.0001(7)
C15 0.0278(9) 0.0240(9) 0.0269(9) -0.0060(7) 0.0048(7) -0.0036(7)
C16 0.0272(9) 0.0241(9) 0.0283(9) -0.0044(7) 0.0058(7) -0.0024(7)
C17 0.0299(9) 0.0338(10) 0.0351(10) -0.0015(8) 0.0079(8) 0.0026(8)
C18 0.0373(11) 0.0316(10) 0.0361(10) 0.0032(8) 0.0041(8) 0.0094(8)
C19 0.0421(11) 0.0274(10) 0.0333(10) 0.0037(7) 0.0102(8) 0.0028(8)
C20 0.0346(10) 0.0285(9) 0.0291(9) -0.0002(7) 0.0104(7) -0.0006(8)
C21 0.0285(9) 0.0247(9) 0.0226(8) -0.0037(7) 0.0038(7) -0.0010(7)
C22 0.0325(9) 0.0254(9) 0.0270(9) -0.0019(7) 0.0086(7) 0.0044(7)
C23 0.0369(10) 0.0314(10) 0.0346(10) 0.0005(8) 0.0042(8) 0.0003(8)
C24 0.0460(11) 0.0346(11) 0.0349(10) 0.0068(8) 0.0041(9) 0.0084(9)
C25 0.0591(13) 0.0265(10) 0.0423(11) 0.0062(8) 0.0101(10) 0.0046(9)
C26 0.0523(12) 0.0287(10) 0.0441(11) -0.0010(8) 0.0027(9) -0.0076(9)
C27 0.0415(11) 0.0301(10) 0.0313(10) 0.0013(8) 0.0025(8) -0.0006(8)
C28 0.0385(10) 0.0274(9) 0.0278(9) 0.0005(7) 0.0138(8) 0.0072(8)
C29 0.0471(11) 0.0355(10) 0.0301(10) -0.0004(8) 0.0115(8) 0.0042(9)
C30 0.0647(14) 0.0435(12) 0.0281(10) -0.0009(8) 0.0100(9) 0.0132(10)
C31 0.0793(16) 0.0437(12) 0.0350(11) 0.0096(9) 0.0310(11) 0.0230(11)
C32 0.0578(13) 0.0456(12) 0.0528(13) 0.0123(10) 0.0354(11) 0.0120(10)
C33 0.0423(11) 0.0385(11) 0.0398(11) 0.0049(8) 0.0182(9) 0.0056(9)
C34 0.0358(10) 0.0284(9) 0.0309(9) -0.0051(7) 0.0137(8) -0.0075(8)
C35 0.0370(10) 0.0359(10) 0.0323(10) -0.0007(8) 0.0135(8) -0.0104(8)
C36 0.0535(13) 0.0425(12) 0.0316(10) -0.0067(8) 0.0137(9) -0.0202(10)
C37 0.0708(15) 0.0356(11) 0.0396(11) -0.0124(9) 0.0258(11) -0.0188(11)
C38 0.0570(13) 0.0303(10) 0.0455(11) -0.0051(8) 0.0248(10) -0.0063(9)
C39 0.0409(11) 0.0304(10) 0.0370(10) -0.0039(8) 0.0160(9) -0.0084(8)
C40 0.0432(12) 0.0689(15) 0.0454(12) 0.0072(11) -0.0022(10) -0.0105(11)
C41 0.0450(12) 0.0378(11) 0.0531(12) 0.0000(9) 0.0186(10) 0.0077(9)
N1 0.0309(8) 0.0263(8) 0.0274(7) -0.0031(6) 0.0071(6) -0.0027(6)
O1 0.0496(8) 0.0336(7) 0.0295(7) -0.0066(6) 0.0109(6) 0.0013(6)
O2 0.0459(8) 0.0353(7) 0.0273(7) -0.0019(5) 0.0116(6) -0.0045(6)
O3 0.0418(7) 0.0310(7) 0.0373(7) 0.0030(5) 0.0116(6) -0.0048(6)
O4 0.0348(7) 0.0495(8) 0.0380(7) -0.0028(6) 0.0028(6) -0.0038(6)
O5 0.0396(7) 0.0321(7) 0.0486(8) -0.0059(6) 0.0076(6) 0.0046(6)
C42 0.0498(15) 0.0594(15) 0.0719(16) 0.0304(12) 0.0191(12) 0.0031(12)
C43 0.0625(15) 0.0579(14) 0.0595(14) 0.0098(11) 0.0237(12) 0.0104(12)
N2 0.0714(17) 0.112(2) 0.128(2) 0.0715(17) 0.0100(15) -0.0183(15)

loop_
_atom_type_symbol
_atom_type_description
_atom_type_scat_dispersion_real
_atom_type_scat_dispersion_imag
_atom_type_scat_source
C C 0.0033 0.0016 'International Tables Vol C Tables 4.2.6.8 and 6.1.1.4'
H H 0.0000 0.0000 'International Tables Vol C Tables 4.2.6.8 and 6.1.1.4'
N N 0.0061 0.0033 'International Tables Vol C Tables 4.2.6.8 and 6.1.1.4'
O O 0.0106 0.0060 'International Tables Vol C Tables 4.2.6.8 and 6.1.1.4'

loop_
_geom_angle_atom_site_label_1
_geom_angle_atom_site_label_2
_geom_angle_atom_site_label_3
_geom_angle
O1 C1 C2 130.91(15)
O1 C1 C7 129.98(15)
C2 C1 C7 98.88(12)
C22 C2 C9 120.77(14)
C22 C2 C3 116.94(13)
C9 C2 C3 105.98(12)
C22 C2 C1 115.58(13)
C9 C2 C1 94.72(12)
C3 C2 C1 98.68(12)
C4 C3 C6 105.12(13)
C4 C3 C2 114.12(13)
C6 C3 C2 105.84(12)
C4 C3 H3 110.5
C6 C3 H3 110.5
C2 C3 H3 110.5
O2 C4 N1 124.55(15)
O2 C4 C3 127.74(15)
N1 C4 C3 107.70(14)
O3 C5 N1 124.19(15)
O3 C5 C6 127.79(15)
N1 C5 C6 107.95(14)
C5 C6 C3 104.93(13)
C5 C6 C7 116.78(13)
C3 C6 C7 104.86(12)
C5 C6 H6 110.0
C3 C6 H6 110.0
C7 C6 H6 110.0
C28 C7 C8 120.12(13)
C28 C7 C1 114.31(13)
C8 C7 C1 94.68(12)
C28 C7 C6 117.58(14)
C8 C7 C6 108.57(12)
C1 C7 C6 96.91(12)
C9 C8 C21 121.74(15)
C9 C8 C7 109.37(13)
C21 C8 C7 128.79(14)
C8 C9 C10 121.94(14)
C8 C9 C2 108.63(14)
C10 C9 C2 129.43(14)
C11 C10 C15 118.96(15)
C11 C10 C9 123.61(14)
C15 C10 C9 117.43(14)
C12 C11 C10 121.29(16)
C12 C11 H11 119.4
C10 C11 H11 119.4
C11 C12 C13 120.01(16)
C11 C12 H12 120.0
C13 C12 H12 120.0
C14 C13 C12 120.14(17)
C14 C13 H13 119.9
C12 C13 H13 119.9
C13 C14 C15 121.83(16)
C13 C14 H14 119.1
C15 C14 H14 119.1
C14 C15 C10 117.71(15)
C14 C15 C16 121.91(15)
C10 C15 C16 120.34(15)
C17 C16 C21 117.92(15)
C17 C16 C15 121.91(15)
C21 C16 C15 120.13(14)
C18 C17 C16 121.54(17)
C18 C17 H17 119.2
C16 C17 H17 119.2
C17 C18 C19 120.29(16)
C17 C18 H18 119.9
C19 C18 H18 119.9
C20 C19 C18 119.87(16)
C20 C19 H19 120.1
C18 C19 H19 120.1
C19 C20 C21 121.21(16)
C19 C20 H20 119.4
C21 C20 H20 119.4
C20 C21 C16 118.98(14)
C20 C21 C8 123.28(15)
C16 C21 C8 117.73(14)
C27 C22 C23 117.95(15)
C27 C22 C2 119.82(14)
C23 C22 C2 122.22(15)
C24 C23 C22 120.91(16)
C24 C23 H23 119.5
C22 C23 H23 119.5
C25 C24 C23 120.64(16)
C25 C24 H24 119.7
C23 C24 H24 119.7
C24 C25 C26 119.31(17)
C24 C25 H25 120.3
C26 C25 H25 120.3
C25 C26 C27 120.35(17)
C25 C26 H26 119.8
C27 C26 H26 119.8
C26 C27 C22 120.77(16)
C26 C27 H27 119.6
C22 C27 H27 119.6
C29 C28 C33 118.45(16)
C29 C28 C7 119.15(16)
C33 C28 C7 122.39(15)
C30 C29 C28 120.60(19)
C30 C29 H29 119.7
C28 C29 H29 119.7
C31 C30 C29 120.57(19)
C31 C30 H30 119.7
C29 C30 H30 119.7
C32 C31 C30 119.41(18)
C32 C31 H31 120.3
C30 C31 H31 120.3
C31 C32 C33 120.6(2)
C31 C32 H32 119.7
C33 C32 H32 119.7
C32 C33 C28 120.37(18)
C32 C33 H33 119.8
C28 C33 H33 119.8
C39 C34 C35 121.26(15)
C39 C34 N1 119.38(15)
C35 C34 N1 119.35(15)
O4 C35 C36 125.04(16)
O4 C35 C34 115.53(15)
C36 C35 C34 119.42(17)
C37 C36 C35 118.61(18)
C37 C36 H36 120.7
C35 C36 H36 120.7
C36 C37 C38 122.93(17)
C36 C37 H37 118.5
C38 C37 H37 118.5
C37 C38 C39 118.40(18)
C37 C38 H38 120.8
C39 C38 H38 120.8
O5 C39 C34 115.66(14)
O5 C39 C38 124.97(17)
C34 C39 C38 119.38(17)
O4 C40 H40A 109.5
O4 C40 H40B 109.5
H40A C40 H40B 109.5
O4 C40 H40C 109.5
H40A C40 H40C 109.5
H40B C40 H40C 109.5
O5 C41 H41A 109.5
O5 C41 H41B 109.5
H41A C41 H41B 109.5
O5 C41 H41C 109.5
H41A C41 H41C 109.5
H41B C41 H41C 109.5
C5 N1 C4 113.69(13)
C5 N1 C34 123.12(13)
C4 N1 C34 123.16(13)
C35 O4 C40 117.71(15)
C39 O5 C41 117.15(13)
N2 C42 C43 178.9(3)
C42 C43 H43A 109.5
C42 C43 H43B 109.5
H43A C43 H43B 109.5
C42 C43 H43C 109.5
H43A C43 H43C 109.5
H43B C43 H43C 109.5

loop_
_geom_bond_atom_site_label_1
_geom_bond_atom_site_label_2
_geom_bond_distance
C1 O1 1.1909(18)
C1 C2 1.560(2)
C1 C7 1.565(2)
C2 C22 1.506(2)
C2 C9 1.540(2)
C2 C3 1.560(2)
C3 C4 1.508(2)
C3 C6 1.542(2)
C3 H3 1.0000
C4 O2 1.2030(19)
C4 N1 1.395(2)
C5 O3 1.2104(19)
C5 N1 1.390(2)
C5 C6 1.508(2)
C6 C7 1.571(2)
C6 H6 1.0000
C7 C28 1.503(2)
C7 C8 1.534(2)
C8 C9 1.374(2)
C8 C21 1.442(2)
C9 C10 1.438(2)
C10 C11 1.407(2)
C10 C15 1.426(2)
C11 C12 1.370(2)
C11 H11 0.9500
C12 C13 1.389(2)
C12 H12 0.9500
C13 C14 1.371(2)
C13 H13 0.9500
C14 C15 1.408(2)
C14 H14 0.9500
C15 C16 1.461(2)
C16 C17 1.415(2)
C16 C21 1.418(2)
C17 C18 1.369(2)
C17 H17 0.9500
C18 C19 1.394(2)
C18 H18 0.9500
C19 C20 1.371(2)
C19 H19 0.9500
C20 C21 1.413(2)
C20 H20 0.9500
C22 C27 1.386(2)
C22 C23 1.389(2)
C23 C24 1.379(2)
C23 H23 0.9500
C24 C25 1.368(3)
C24 H24 0.9500
C25 C26 1.377(3)
C25 H25 0.9500
C26 C27 1.385(2)
C26 H26 0.9500
C27 H27 0.9500
C28 C29 1.388(2)
C28 C33 1.393(2)
C29 C30 1.384(2)
C29 H29 0.9500
C30 C31 1.376(3)
C30 H30 0.9500
C31 C32 1.375(3)
C31 H31 0.9500
C32 C33 1.386(3)
C32 H32 0.9500
C33 H33 0.9500
C34 C39 1.386(2)
C34 C35 1.390(2)
C34 N1 1.435(2)
C35 O4 1.359(2)
C35 C36 1.389(2)
C36 C37 1.374(3)
C36 H36 0.9500
C37 C38 1.381(3)
C37 H37 0.9500
C38 C39 1.394(2)
C38 H38 0.9500
C39 O5 1.363(2)
C40 O4 1.430(2)
C40 H40A 0.9800
C40 H40B 0.9800
C40 H40C 0.9800
C41 O5 1.430(2)
C41 H41A 0.9800
C41 H41B 0.9800
C41 H41C 0.9800
C42 N2 1.122(3)
C42 C43 1.415(3)
C43 H43A 0.9800
C43 H43B 0.9800
C43 H43C 0.9800

loop_
_geom_torsion_atom_site_label_1
_geom_torsion_atom_site_label_2
_geom_torsion_atom_site_label_3
_geom_torsion_atom_site_label_4
_geom_torsion
O1 C1 C2 C22 -6.1(3)
C7 C1 C2 C22 179.07(13)
O1 C1 C2 C9 121.34(19)
C7 C1 C2 C9 -53.44(13)
O1 C1 C2 C3 -131.68(18)
C7 C1 C2 C3 53.54(13)
C22 C2 C3 C4 90.85(17)
C9 C2 C3 C4 -47.08(17)
C1 C2 C3 C4 -144.57(13)
C22 C2 C3 C6 -154.05(14)
C9 C2 C3 C6 68.02(15)
C1 C2 C3 C6 -29.47(15)
C6 C3 C4 O2 -173.95(16)
C2 C3 C4 O2 -58.4(2)
C6 C3 C4 N1 6.58(16)
C2 C3 C4 N1 122.10(14)
O3 C5 C6 C3 -171.02(16)
N1 C5 C6 C3 6.28(17)
O3 C5 C6 C7 73.4(2)
N1 C5 C6 C7 -109.30(15)
C4 C3 C6 C5 -7.69(16)
C2 C3 C6 C5 -128.80(13)
C4 C3 C6 C7 115.89(13)
C2 C3 C6 C7 -5.22(16)
O1 C1 C7 C28 4.3(2)
C2 C1 C7 C28 179.15(13)
O1 C1 C7 C8 -121.83(18)
C2 C1 C7 C8 53.03(13)
O1 C1 C7 C6 128.80(18)
C2 C1 C7 C6 -56.35(13)
C5 C6 C7 C28 -84.78(18)
C3 C6 C7 C28 159.60(13)
C5 C6 C7 C8 55.81(18)
C3 C6 C7 C8 -59.81(16)
C5 C6 C7 C1 153.13(14)
C3 C6 C7 C1 37.51(15)
C28 C7 C8 C9 -154.53(14)
C1 C7 C8 C9 -32.85(15)
C6 C7 C8 C9 66.05(16)
C28 C7 C8 C21 21.9(2)
C1 C7 C8 C21 143.62(15)
C6 C7 C8 C21 -117.47(16)
C21 C8 C9 C10 1.8(2)
C7 C8 C9 C10 178.53(13)
C21 C8 C9 C2 -177.44(13)
C7 C8 C9 C2 -0.67(16)
C22 C2 C9 C8 157.60(14)
C3 C2 C9 C8 -66.44(15)
C1 C2 C9 C8 34.00(14)
C22 C2 C9 C10 -21.5(2)
C3 C2 C9 C10 114.44(16)
C1 C2 C9 C10 -145.12(15)
C8 C9 C10 C11 173.31(15)
C2 C9 C10 C11 -7.7(2)
C8 C9 C10 C15 -7.3(2)
C2 C9 C10 C15 171.76(14)
C15 C10 C11 C12 -2.6(2)
C9 C10 C11 C12 176.82(15)
C10 C11 C12 C13 0.7(2)
C11 C12 C13 C14 1.0(2)
C12 C13 C14 C15 -0.8(3)
C13 C14 C15 C10 -1.1(2)
C13 C14 C15 C16 176.82(15)
C11 C10 C15 C14 2.7(2)
C9 C10 C15 C14 -176.74(14)
C11 C10 C15 C16 -175.23(14)
C9 C10 C15 C16 5.3(2)
C14 C15 C16 C17 2.0(2)
C10 C15 C16 C17 179.86(14)
C14 C15 C16 C21 -175.88(14)
C10 C15 C16 C21 2.0(2)
C21 C16 C17 C18 2.7(2)
C15 C16 C17 C18 -175.18(15)
C16 C17 C18 C19 0.9(3)
C17 C18 C19 C20 -2.4(3)
C18 C19 C20 C21 0.2(2)
C19 C20 C21 C16 3.5(2)
C19 C20 C21 C8 -175.91(15)
C17 C16 C21 C20 -4.9(2)
C15 C16 C21 C20 173.10(14)
C17 C16 C21 C8 174.61(14)
C15 C16 C21 C8 -7.4(2)
C9 C8 C21 C20 -174.85(15)
C7 C8 C21 C20 9.1(2)
C9 C8 C21 C16 5.7(2)
C7 C8 C21 C16 -170.38(14)
C9 C2 C22 C27 -64.1(2)
C3 C2 C22 C27 164.44(15)
C1 C2 C22 C27 48.9(2)
C9 C2 C22 C23 115.06(18)
C3 C2 C22 C23 -16.4(2)
C1 C2 C22 C23 -131.91(16)
C27 C22 C23 C24 2.3(3)
C2 C22 C23 C24 -176.87(16)
C22 C23 C24 C25 -0.3(3)
C23 C24 C25 C26 -2.0(3)
C24 C25 C26 C27 2.3(3)
C25 C26 C27 C22 -0.2(3)
C23 C22 C27 C26 -2.1(3)
C2 C22 C27 C26 177.14(16)
C8 C7 C28 C29 55.8(2)
C1 C7 C28 C29 -55.7(2)
C6 C7 C28 C29 -168.31(15)
C8 C7 C28 C33 -125.41(17)
C1 C7 C28 C33 123.14(17)
C6 C7 C28 C33 10.5(2)
C33 C28 C29 C30 -0.3(3)
C7 C28 C29 C30 178.52(16)
C28 C29 C30 C31 -0.2(3)
C29 C30 C31 C32 0.5(3)
C30 C31 C32 C33 -0.4(3)
C31 C32 C33 C28 -0.1(3)
C29 C28 C33 C32 0.5(3)
C7 C28 C33 C32 -178.33(16)
C39 C34 C35 O4 179.54(15)
N1 C34 C35 O4 0.6(2)
C39 C34 C35 C36 0.4(3)
N1 C34 C35 C36 -178.47(15)
O4 C35 C36 C37 -179.46(16)
C34 C35 C36 C37 -0.4(3)
C35 C36 C37 C38 0.4(3)
C36 C37 C38 C39 -0.3(3)
C35 C34 C39 O5 179.93(15)
N1 C34 C39 O5 -1.2(2)
C35 C34 C39 C38 -0.3(3)
N1 C34 C39 C38 178.57(15)
C37 C38 C39 O5 179.94(17)
C37 C38 C39 C34 0.2(3)
O3 C5 N1 C4 175.11(15)
C6 C5 N1 C4 -2.32(18)
O3 C5 N1 C34 -3.3(2)
C6 C5 N1 C34 179.24(14)
O2 C4 N1 C5 177.67(16)
C3 C4 N1 C5 -2.83(18)
O2 C4 N1 C34 -3.9(2)
C3 C4 N1 C34 175.61(14)
C39 C34 N1 C5 -70.6(2)
C35 C34 N1 C5 108.30(18)
C39 C34 N1 C4 111.08(18)
C35 C34 N1 C4 -70.0(2)
C36 C35 O4 C40 -3.3(2)
C34 C35 O4 C40 177.68(15)
C34 C39 O5 C41 176.28(15)
C38 C39 O5 C41 -3.4(3)
